data_4037106
loop_
_publ_author_name
'Liu, Qiuxin'
'Gao, Xiuxiu'
'Zhong, Hao'
'Song, Jinsheng'
'Wang, Hua'

_publ_section_title
;
 Planar Heptathienoacenes Based on Unsymmetric
 Dithieno[3,2-b:3',4'-d]thiophene: Synthesis and Photophysical Properties.
;
_journal_issue 18
_journal_name_full 'The Journal of organic chemistry'
_journal_page_first 8612
_journal_page_last 8616
_journal_paper_doi 10.1021/acs.joc.6b01506
_journal_volume 81
_journal_year 2016
_chemical_formula_sum 'C20 H36 Br2 S4 Si4'
_chemical_formula_weight 676.91
_space_group_IT_number 43
_space_group_name_Hall 'F 2 -2d'
_space_group_name_H-M_alt 'F d d 2'
_symmetry_cell_setting orthorhombic
_symmetry_space_group_name_H-M 'F d d 2'
_atom_sites_solution_hydrogens geom
_atom_sites_solution_primary direct
_atom_sites_solution_secondary difmap
_audit_creation_method SHELXL-97
_cell_angle_alpha 90.00
_cell_angle_beta 90.00
_cell_angle_gamma 90.00
_cell_formula_units_Z 8
_cell_length_a 19.680(5)
_cell_length_b 46.734(11)
_cell_length_c 6.8945(17)
_cell_measurement_reflns_used 3167
_cell_measurement_temperature 296(2)
_cell_measurement_theta_max 24.20
_cell_measurement_theta_min 2.71
_cell_volume 6341(3)
_computing_cell_refinement 'Bruker SMART'
_computing_data_collection 'Bruker SMART'
_computing_data_reduction 'Bruker SAINT'
_computing_molecular_graphics 'Bruker SHELXTL'
_computing_publication_material 'Bruker SHELXTL'
_computing_structure_refinement 'Bruker SHELXTL'
_computing_structure_solution 'Bruker SHELXTL'
_diffrn_ambient_temperature 296(2)
_diffrn_measured_fraction_theta_full 0.987
_diffrn_measured_fraction_theta_max 0.987
_diffrn_measurement_device_type 'CCD area detector'
_diffrn_measurement_method 'phi and omega scans'
_diffrn_radiation_monochromator graphite
_diffrn_radiation_source 'fine-focus sealed tube'
_diffrn_radiation_type MoK\a
_diffrn_radiation_wavelength 0.71073
_diffrn_reflns_av_R_equivalents 0.0555
_diffrn_reflns_av_sigmaI/netI 0.0803
_diffrn_reflns_limit_h_max 24
_diffrn_reflns_limit_h_min -26
_diffrn_reflns_limit_k_max 62
_diffrn_reflns_limit_k_min -47
_diffrn_reflns_limit_l_max 8
_diffrn_reflns_limit_l_min -9
_diffrn_reflns_number 9880
_diffrn_reflns_theta_full 28.48
_diffrn_reflns_theta_max 28.48
_diffrn_reflns_theta_min 2.25
_exptl_absorpt_coefficient_mu 2.980
_exptl_absorpt_correction_T_max 0.3895
_exptl_absorpt_correction_T_min 0.2768
_exptl_absorpt_correction_type multi-scan
_exptl_absorpt_process_details SADABS
_exptl_crystal_colour colorless
_exptl_crystal_density_diffrn 1.418
_exptl_crystal_density_method 'not measured'
_exptl_crystal_description block
_exptl_crystal_F_000 2768
_exptl_crystal_size_max 0.58
_exptl_crystal_size_mid 0.49
_exptl_crystal_size_min 0.39
_refine_diff_density_max 0.504
_refine_diff_density_min -0.326
_refine_diff_density_rms 0.067
_refine_ls_abs_structure_details 'Flack H D (1983), Acta Cryst. A39, 876-881'
_refine_ls_abs_structure_Flack 0.062(10)
_refine_ls_extinction_method none
_refine_ls_goodness_of_fit_ref 1.004
_refine_ls_hydrogen_treatment constr
_refine_ls_matrix_type full
_refine_ls_number_parameters 137
_refine_ls_number_reflns 3436
_refine_ls_number_restraints 1
_refine_ls_restrained_S_all 1.004
_refine_ls_R_factor_all 0.0619
_refine_ls_R_factor_gt 0.0389
_refine_ls_shift/su_max 0.000
_refine_ls_shift/su_mean 0.000
_refine_ls_structure_factor_coef Fsqd
_refine_ls_weighting_details 'calc w=1/[\s^2^(Fo^2^)+(0.0125P)^2^+0.0000P] where P=(Fo^2^+2Fc^2^)/3'
_refine_ls_weighting_scheme calc
_refine_ls_wR_factor_gt 0.0811
_refine_ls_wR_factor_ref 0.0887
_reflns_number_gt 2638
_reflns_number_total 3436
_reflns_threshold_expression >2sigma(I)
_cod_data_source_file jo6b01506_si_002.cif
_cod_data_source_block 2
_cod_depositor_comments
;
The following automatic conversions were performed:

data item '_exptl_absorpt_correction_type' value 'Multi-scan' was
changed to 'multi-scan' in accordance with the
/home/saulius/struct/COD-crude-data/automatic-downloads/DataCite-retrospective/ACS/depositions/lib/dictionaries/cif_core.dic
dictionary named 'cif_core.dic' version 2.4.2 last updated on
2011-04-26.

data item '_symmetry_cell_setting' value 'Orthorhombic' was changed
to 'orthorhombic' in accordance with the
/home/saulius/struct/COD-crude-data/automatic-downloads/DataCite-retrospective/ACS/depositions/lib/dictionaries/cif_core.dic
dictionary named 'cif_core.dic' version 2.4.2 last updated on
2011-04-26.

Automatic conversion script
Id: cif_fix_values 6909 2019-04-08 15:41:33Z antanas 
;
_cod_original_sg_symbol_H-M 'Fdd2 '
_cod_database_code 4037106

loop_
_symmetry_equiv_pos_as_xyz
'x, y, z'
'-x, -y, z'
'x+1/4, -y+1/4, z+1/4'
'-x+1/4, y+1/4, z+1/4'
'x, y+1/2, z+1/2'
'-x, -y+1/2, z+1/2'
'x+1/4, -y+3/4, z+3/4'
'-x+1/4, y+3/4, z+3/4'
'x+1/2, y, z+1/2'
'-x+1/2, -y, z+1/2'
'x+3/4, -y+1/4, z+3/4'
'-x+3/4, y+1/4, z+3/4'
'x+1/2, y+1/2, z'
'-x+1/2, -y+1/2, z'
'x+3/4, -y+3/4, z+1/4'
'-x+3/4, y+3/4, z+1/4'

loop_
_atom_site_label
_atom_site_type_symbol
_atom_site_fract_x
_atom_site_fract_y
_atom_site_fract_z
_atom_site_U_iso_or_equiv
_atom_site_adp_type
_atom_site_occupancy
_atom_site_symmetry_multiplicity
_atom_site_calc_flag
_atom_site_refinement_flags
Br1 Br -0.14765(2) 0.191658(11) 0.76603(7) 0.07075(18) Uani 1 1 d .
S1 S -0.27532(4) 0.17651(2) 1.26724(15) 0.0417(2) Uani 1 1 d .
S2 S -0.28899(5) 0.23531(2) 0.80415(15) 0.0463(2) Uani 1 1 d .
Si1 Si -0.14279(5) 0.14284(3) 1.18071(19) 0.0491(3) Uani 1 1 d .
Si2 Si -0.38676(4) 0.22327(2) 1.22669(17) 0.0417(3) Uani 1 1 d .
C1 C -0.1235(3) 0.11845(12) 0.9772(10) 0.0821(16) Uani 1 1 d .
H1A H -0.0904 0.1046 1.0178 0.123 Uiso 1 1 calc R
H1B H -0.1058 0.1293 0.8701 0.123 Uiso 1 1 calc R
H1C H -0.1643 0.1088 0.9378 0.123 Uiso 1 1 calc R
C2 C -0.06561(19) 0.16180(10) 1.2607(10) 0.0810(16) Uani 1 1 d .
H2A H -0.0315 0.1481 1.2966 0.121 Uiso 1 1 calc R
H2B H -0.0762 0.1736 1.3704 0.121 Uiso 1 1 calc R
H2C H -0.0489 0.1735 1.1568 0.121 Uiso 1 1 calc R
C3 C -0.1774(2) 0.12232(11) 1.3872(8) 0.0762(15) Uani 1 1 d .
H3A H -0.1453 0.1079 1.4254 0.114 Uiso 1 1 calc R
H3B H -0.2192 0.1134 1.3494 0.114 Uiso 1 1 calc R
H3C H -0.1856 0.1350 1.4941 0.114 Uiso 1 1 calc R
C4 C -0.20792(16) 0.17040(8) 1.1130(6) 0.0386(8) Uani 1 1 d .
C5 C -0.21181(15) 0.18976(7) 0.9665(6) 0.0375(8) Uani 1 1 d .
C6 C -0.26754(16) 0.20951(7) 0.9793(5) 0.0349(8) Uani 1 1 d .
C7 C -0.30769(15) 0.20456(7) 1.1377(6) 0.0348(8) Uani 1 1 d .
C8 C -0.45158(18) 0.22344(13) 1.0312(10) 0.0833(16) Uani 1 1 d .
H8A H -0.4346 0.2340 0.9219 0.125 Uiso 1 1 calc R
H8B H -0.4924 0.2323 1.0779 0.125 Uiso 1 1 calc R
H8C H -0.4612 0.2041 0.9925 0.125 Uiso 1 1 calc R
C9 C -0.4198(2) 0.20281(10) 1.4375(8) 0.0660(13) Uani 1 1 d .
H9A H -0.4601 0.2119 1.4858 0.099 Uiso 1 1 calc R
H9B H -0.3860 0.2023 1.5379 0.099 Uiso 1 1 calc R
H9C H -0.4303 0.1836 1.3979 0.099 Uiso 1 1 calc R
C10 C -0.3643(2) 0.26002(10) 1.3038(8) 0.0661(13) Uani 1 1 d .
H10A H -0.3475 0.2706 1.1945 0.099 Uiso 1 1 calc R
H10B H -0.3300 0.2592 1.4025 0.099 Uiso 1 1 calc R
H10C H -0.4040 0.2694 1.3545 0.099 Uiso 1 1 calc R

loop_
_atom_site_aniso_label
_atom_site_aniso_U_11
_atom_site_aniso_U_22
_atom_site_aniso_U_33
_atom_site_aniso_U_23
_atom_site_aniso_U_13
_atom_site_aniso_U_12
Br1 0.0840(3) 0.0649(3) 0.0634(3) 0.0024(2) 0.0320(3) 0.0183(2)
S1 0.0377(4) 0.0372(5) 0.0502(6) 0.0065(5) 0.0011(4) 0.0018(3)
S2 0.0592(5) 0.0384(5) 0.0414(5) 0.0012(4) -0.0120(4) 0.0022(4)
Si1 0.0415(5) 0.0390(6) 0.0667(8) -0.0039(6) -0.0050(5) 0.0089(4)
Si2 0.0337(4) 0.0370(6) 0.0544(7) -0.0012(5) -0.0005(4) 0.0018(4)
C1 0.089(3) 0.063(3) 0.094(5) -0.022(3) 0.003(3) 0.024(3)
C2 0.045(2) 0.075(3) 0.122(5) -0.002(4) -0.014(3) 0.004(2)
C3 0.077(3) 0.058(3) 0.093(4) 0.025(3) -0.007(3) 0.020(2)
C4 0.0329(16) 0.033(2) 0.050(2) -0.0041(16) 0.0006(15) 0.0002(15)
C5 0.0415(17) 0.0299(19) 0.041(2) -0.0037(16) 0.0045(16) 0.0006(14)
C6 0.0434(16) 0.0269(18) 0.035(2) -0.0066(14) -0.0071(15) -0.0031(13)
C7 0.0323(16) 0.0253(19) 0.047(2) -0.0024(15) -0.0045(15) 0.0005(14)
C8 0.048(2) 0.111(4) 0.091(4) 0.004(4) -0.017(3) 0.009(3)
C9 0.064(2) 0.050(3) 0.085(4) 0.005(2) 0.025(3) -0.003(2)
C10 0.071(2) 0.049(3) 0.079(4) -0.005(3) 0.029(3) -0.001(2)

loop_
_atom_type_symbol
_atom_type_description
_atom_type_scat_dispersion_real
_atom_type_scat_dispersion_imag
_atom_type_scat_source
C C 0.0033 0.0016 'International Tables Vol C Tables 4.2.6.8 and 6.1.1.4'
H H 0.0000 0.0000 'International Tables Vol C Tables 4.2.6.8 and 6.1.1.4'
Si Si 0.0817 0.0704 'International Tables Vol C Tables 4.2.6.8 and 6.1.1.4'
S S 0.1246 0.1234 'International Tables Vol C Tables 4.2.6.8 and 6.1.1.4'
Br Br -0.2901 2.4595 'International Tables Vol C Tables 4.2.6.8 and 6.1.1.4'

loop_
_geom_angle_atom_site_label_1
_geom_angle_atom_site_label_2
_geom_angle_atom_site_label_3
_geom_angle
_geom_angle_site_symmetry_3
C7 S1 C4 95.25(18) .
C6 S2 S2 106.17(11) 14_455
C2 Si1 C3 108.8(3) .
C2 Si1 C1 110.8(2) .
C3 Si1 C1 109.9(3) .
C2 Si1 C4 107.91(19) .
C3 Si1 C4 107.25(19) .
C1 Si1 C4 112.0(2) .
C10 Si2 C8 111.6(2) .
C10 Si2 C9 109.6(2) .
C8 Si2 C9 109.3(2) .
C10 Si2 C7 109.06(17) .
C8 Si2 C7 109.4(2) .
C9 Si2 C7 107.73(19) .
Si1 C1 H1A 109.5 .
Si1 C1 H1B 109.5 .
H1A C1 H1B 109.5 .
Si1 C1 H1C 109.5 .
H1A C1 H1C 109.5 .
H1B C1 H1C 109.5 .
Si1 C2 H2A 109.5 .
Si1 C2 H2B 109.5 .
H2A C2 H2B 109.5 .
Si1 C2 H2C 109.5 .
H2A C2 H2C 109.5 .
H2B C2 H2C 109.5 .
Si1 C3 H3A 109.5 .
Si1 C3 H3B 109.5 .
H3A C3 H3B 109.5 .
Si1 C3 H3C 109.5 .
H3A C3 H3C 109.5 .
H3B C3 H3C 109.5 .
C5 C4 S1 107.8(2) .
C5 C4 Si1 132.9(3) .
S1 C4 Si1 119.1(2) .
C4 C5 C6 115.2(3) .
C4 C5 Br1 122.8(2) .
C6 C5 Br1 122.0(3) .
C7 C6 C5 112.5(3) .
C7 C6 S2 121.7(2) .
C5 C6 S2 125.6(3) .
C6 C7 S1 109.4(2) .
C6 C7 Si2 131.1(3) .
S1 C7 Si2 119.5(2) .
Si2 C8 H8A 109.5 .
Si2 C8 H8B 109.5 .
H8A C8 H8B 109.5 .
Si2 C8 H8C 109.5 .
H8A C8 H8C 109.5 .
H8B C8 H8C 109.5 .
Si2 C9 H9A 109.5 .
Si2 C9 H9B 109.5 .
H9A C9 H9B 109.5 .
Si2 C9 H9C 109.5 .
H9A C9 H9C 109.5 .
H9B C9 H9C 109.5 .
Si2 C10 H10A 109.5 .
Si2 C10 H10B 109.5 .
H10A C10 H10B 109.5 .
Si2 C10 H10C 109.5 .
H10A C10 H10C 109.5 .
H10B C10 H10C 109.5 .

loop_
_geom_bond_atom_site_label_1
_geom_bond_atom_site_label_2
_geom_bond_distance
_geom_bond_site_symmetry_2
Br1 C5 1.874(3) .
S1 C7 1.710(4) .
S1 C4 1.724(4) .
S2 C6 1.758(4) .
S2 S2 2.0592(19) 14_455
Si1 C2 1.843(4) .
Si1 C3 1.846(5) .
Si1 C1 1.847(6) .
Si1 C4 1.876(4) .
Si2 C10 1.851(5) .
Si2 C8 1.856(5) .
Si2 C9 1.857(5) .
Si2 C7 1.888(3) .
C1 H1A 0.9600 .
C1 H1B 0.9600 .
C1 H1C 0.9600 .
C2 H2A 0.9600 .
C2 H2B 0.9600 .
C2 H2C 0.9600 .
C3 H3A 0.9600 .
C3 H3B 0.9600 .
C3 H3C 0.9600 .
C4 C5 1.358(5) .
C5 C6 1.436(5) .
C6 C7 1.367(5) .
C8 H8A 0.9600 .
C8 H8B 0.9600 .
C8 H8C 0.9600 .
C9 H9A 0.9600 .
C9 H9B 0.9600 .
C9 H9C 0.9600 .
C10 H10A 0.9600 .
C10 H10B 0.9600 .
C10 H10C 0.9600 .

loop_
_geom_torsion_atom_site_label_1
_geom_torsion_atom_site_label_2
_geom_torsion_atom_site_label_3
_geom_torsion_atom_site_label_4
_geom_torsion
_geom_torsion_site_symmetry_1
C7 S1 C4 C5 -0.2(3) .
C7 S1 C4 Si1 174.7(2) .
C2 Si1 C4 C5 68.0(4) .
C3 Si1 C4 C5 -174.9(4) .
C1 Si1 C4 C5 -54.2(4) .
C2 Si1 C4 S1 -105.4(3) .
C3 Si1 C4 S1 11.7(3) .
C1 Si1 C4 S1 132.4(3) .
S1 C4 C5 C6 0.9(4) .
Si1 C4 C5 C6 -173.1(3) .
S1 C4 C5 Br1 178.74(19) .
Si1 C4 C5 Br1 4.8(5) .
C4 C5 C6 C7 -1.3(4) .
Br1 C5 C6 C7 -179.2(2) .
C4 C5 C6 S2 -175.5(3) .
Br1 C5 C6 S2 6.6(4) .
S2 S2 C6 C7 119.1(3) 14_455
S2 S2 C6 C5 -67.2(3) 14_455
C5 C6 C7 S1 1.1(3) .
S2 C6 C7 S1 175.55(18) .
C5 C6 C7 Si2 -179.7(3) .
S2 C6 C7 Si2 -5.3(5) .
C4 S1 C7 C6 -0.5(3) .
C4 S1 C7 Si2 -179.8(2) .
C10 Si2 C7 C6 -66.8(4) .
C8 Si2 C7 C6 55.5(4) .
C9 Si2 C7 C6 174.2(3) .
C10 Si2 C7 S1 112.3(3) .
C8 Si2 C7 S1 -125.4(3) .
C9 Si2 C7 S1 -6.7(3) .
